data_2227897
loop_
_publ_author_name
'Nagasawa, Atsushi'
'Okamoto, Akiko'
'Yonezawa, Noriyuki'

_publ_section_title
;
 7-Methoxy-1-{[(<i>Z</i>)-3-nitrophenylimino](phenyl)methyl}-2-naphthol
;
_journal_coeditor_code PK2274
_journal_issue 11
_journal_name_full 'Acta Crystallographica Section E'
_journal_page_first o2738
_journal_paper_doi 10.1107/S1600536810039358
_journal_volume 66
_journal_year 2010
_chemical_formula_iupac 'C24 H18 N2 O4'
_chemical_formula_moiety 'C24 H18 N2 O4'
_chemical_formula_sum 'C24 H18 N2 O4'
_chemical_formula_weight 398.40
_chemical_melting_point_gt 509.0
_chemical_melting_point_lt 508.5
_chemical_name_systematic
;
7-Methoxy-1-{[(<i>Z</i>)-3-nitrophenylimino](phenyl)methyl}-2-naphthol
;
_space_group_IT_number 2
_symmetry_cell_setting triclinic
_symmetry_space_group_name_Hall '-P 1'
_symmetry_space_group_name_H-M 'P -1'
_atom_sites_solution_hydrogens geom
_atom_sites_solution_primary direct
_atom_sites_solution_secondary difmap
_audit_creation_method SHELXL-97
_cell_angle_alpha 88.640(3)
_cell_angle_beta 89.194(3)
_cell_angle_gamma 82.126(3)
_cell_formula_units_Z 2
_cell_length_a 9.6709(10)
_cell_length_b 9.8345(10)
_cell_length_c 10.3970(10)
_cell_measurement_reflns_used 11810
_cell_measurement_temperature 193(2)
_cell_measurement_theta_max 27.4
_cell_measurement_theta_min 3.2
_cell_volume 979.19(17)
_computing_cell_refinement 'PROCESS-AUTO (Rigaku, 1998)'
_computing_data_collection 'PROCESS-AUTO (Rigaku, 1998)'
_computing_data_reduction 'CrystalStructure (Rigaku/MSC, 2004)'
_computing_molecular_graphics 'ORTEPIII (Burnett & Johnson, 1996)'
_computing_publication_material 'SHELXL97 (Sheldrick, 2008)'
_computing_structure_refinement 'SHELXL97 (Sheldrick, 2008)'
_computing_structure_solution 'SIR2004 (Burla <i>et al.</i>, 2005)'
_diffrn_ambient_temperature 193(2)
_diffrn_detector_area_resol_mean 10.00
_diffrn_measured_fraction_theta_full 0.997
_diffrn_measured_fraction_theta_max 0.997
_diffrn_measurement_device_type 'Rigaku R-AXIS RAPID diffractometer'
_diffrn_measurement_method '\w scans'
_diffrn_radiation_monochromator graphite
_diffrn_radiation_source 'rotating anode'
_diffrn_radiation_type MoK\a
_diffrn_radiation_wavelength 0.71075
_diffrn_reflns_av_R_equivalents 0.0143
_diffrn_reflns_av_sigmaI/netI 0.0128
_diffrn_reflns_limit_h_max 12
_diffrn_reflns_limit_h_min -12
_diffrn_reflns_limit_k_max 12
_diffrn_reflns_limit_k_min -12
_diffrn_reflns_limit_l_max 13
_diffrn_reflns_limit_l_min -12
_diffrn_reflns_number 15901
_diffrn_reflns_theta_full 27.44
_diffrn_reflns_theta_max 27.44
_diffrn_reflns_theta_min 3.18
_exptl_absorpt_coefficient_mu 0.093
_exptl_absorpt_correction_T_max 0.982
_exptl_absorpt_correction_T_min 0.955
_exptl_absorpt_correction_type numerical
_exptl_absorpt_process_details
;
(<i>NUMABS</i>; Higashi, 1999)
;
_exptl_crystal_colour yellow
_exptl_crystal_density_diffrn 1.351
_exptl_crystal_density_method 'not measured'
_exptl_crystal_description platelet
_exptl_crystal_F_000 416
_exptl_crystal_size_max 0.50
_exptl_crystal_size_mid 0.30
_exptl_crystal_size_min 0.20
_refine_diff_density_max 0.395
_refine_diff_density_min -0.399
_refine_ls_extinction_coef 0.039(6)
_refine_ls_extinction_expression Fc^*^=kFc[1+0.001xFc^2^\l^3^/sin(2\q)]^-1/4^
_refine_ls_extinction_method SHELXL
_refine_ls_goodness_of_fit_ref 1.125
_refine_ls_hydrogen_treatment mixed
_refine_ls_matrix_type full
_refine_ls_number_parameters 277
_refine_ls_number_reflns 4475
_refine_ls_number_restraints 1
_refine_ls_restrained_S_all 1.125
_refine_ls_R_factor_all 0.0484
_refine_ls_R_factor_gt 0.0432
_refine_ls_shift/su_max 0.000
_refine_ls_shift/su_mean 0.000
_refine_ls_structure_factor_coef Fsqd
_refine_ls_weighting_details 'calc w=1/[\s^2^(Fo^2^)+(0.0980P)^2^+0.1530P] where P=(Fo^2^+2Fc^2^)/3'
_refine_ls_weighting_scheme calc
_refine_ls_wR_factor_gt 0.1454
_refine_ls_wR_factor_ref 0.1562
_reflns_number_gt 3923
_reflns_number_total 4475
_reflns_threshold_expression >2\s(I)
_cod_data_source_file pk2274.cif
_cod_data_source_block I
_cod_original_cell_volume 979.19(16)
_cod_database_code 2227897
_cod_database_fobs_code 2227897

loop_
_symmetry_equiv_pos_site_id
_symmetry_equiv_pos_as_xyz
1 +X,+Y,+Z
2 -X,-Y,-Z

loop_
_atom_site_type_symbol
_atom_site_label
_atom_site_fract_x
_atom_site_fract_y
_atom_site_fract_z
_atom_site_U_iso_or_equiv
_atom_site_adp_type
_atom_site_calc_flag
_atom_site_refinement_flags
_atom_site_occupancy
_atom_site_disorder_assembly
_atom_site_disorder_group
O O1 0.51816(11) 0.18118(11) 0.75931(11) 0.0491(3) Uani d . 1 . .
O O2 1.18407(11) 0.40281(11) 0.59012(12) 0.0531(3) Uani d . 1 . .
O O3 0.64352(12) -0.1348(2) 1.01592(12) 0.0759(5) Uani d . 1 . .
O O4 0.82233(15) -0.1964(2) 1.12868(14) 0.0907(6) Uani d . 1 . .
N N1 0.81213(10) 0.03212(10) 0.59401(9) 0.0280(2) Uani d . 1 . .
N N2 0.76948(13) -0.15267(13) 1.02938(11) 0.0411(3) Uani d . 1 . .
C C1 0.73411(13) 0.24880(12) 0.70311(10) 0.0289(3) Uani d . 1 . .
C C2 0.61980(15) 0.25958(13) 0.78516(12) 0.0367(3) Uani d . 1 . .
C C3 0.61168(17) 0.34798(16) 0.89160(13) 0.0469(4) Uani d . 1 . .
H H3 0.5344 0.3522 0.9495 0.056 Uiso calc R 1 . .
C C4 0.71436(18) 0.42664(15) 0.91081(13) 0.0470(4) Uani d . 1 . .
H H4 0.7078 0.4854 0.9825 0.056 Uiso calc R 1 . .
C C5 0.83046(16) 0.42299(13) 0.82655(12) 0.0395(3) Uani d . 1 . .
C C6 0.93661(19) 0.50761(15) 0.84159(16) 0.0516(4) Uani d U 1 . .
H H6 0.9286 0.5711 0.9096 0.062 Uiso calc R 1 . .
C C7 1.04946(18) 0.50021(16) 0.76113(18) 0.0522(4) Uani d U 1 . .
H H7 1.1184 0.5588 0.7727 0.063 Uiso calc R 1 . .
C C8 1.06394(15) 0.40493(13) 0.66003(14) 0.0400(3) Uani d . 1 . .
C C9 0.96183(13) 0.32336(12) 0.63937(12) 0.0314(3) Uani d . 1 . .
H H9 0.9710 0.2620 0.5696 0.038 Uiso calc R 1 . .
C C10 0.84274(13) 0.33059(12) 0.72195(11) 0.0302(3) Uani d . 1 . .
C C11 0.74138(11) 0.15216(11) 0.59275(10) 0.0261(2) Uani d . 1 . .
C C12 0.66388(11) 0.20074(12) 0.47405(11) 0.0273(3) Uani d . 1 . .
C C13 0.63505(14) 0.34105(13) 0.44511(12) 0.0360(3) Uani d . 1 . .
H H13 0.6636 0.4057 0.5021 0.043 Uiso calc R 1 . .
C C14 0.56463(16) 0.38643(15) 0.33290(13) 0.0437(3) Uani d . 1 . .
H H14 0.5462 0.4819 0.3129 0.052 Uiso calc R 1 . .
C C15 0.52155(14) 0.29251(17) 0.25059(13) 0.0427(3) Uani d . 1 . .
H H15 0.4724 0.3237 0.1747 0.051 Uiso calc R 1 . .
C C16 0.54984(13) 0.15291(16) 0.27845(13) 0.0404(3) Uani d . 1 . .
H H16 0.5210 0.0888 0.2211 0.048 Uiso calc R 1 . .
C C17 0.62029(12) 0.10671(13) 0.39009(12) 0.0337(3) Uani d . 1 . .
H H17 0.6388 0.0111 0.4093 0.040 Uiso calc R 1 . .
C C18 0.87584(12) -0.02373(11) 0.70917(11) 0.0270(2) Uani d . 1 . .
C C19 0.79334(12) -0.05397(12) 0.81420(11) 0.0297(3) Uani d . 1 . .
H H19 0.6947 -0.0306 0.8122 0.036 Uiso calc R 1 . .
C C20 0.85794(13) -0.11863(12) 0.92129(11) 0.0311(3) Uani d . 1 . .
C C21 1.00158(14) -0.15383(14) 0.93041(13) 0.0377(3) Uani d . 1 . .
H H21 1.0431 -0.1963 1.0061 0.045 Uiso calc R 1 . .
C C22 1.08160(13) -0.12449(14) 0.82466(14) 0.0399(3) Uani d . 1 . .
H H22 1.1801 -0.1482 0.8273 0.048 Uiso calc R 1 . .
C C23 1.02033(13) -0.06076(13) 0.71432(12) 0.0339(3) Uani d . 1 . .
H H23 1.0771 -0.0425 0.6424 0.041 Uiso calc R 1 . .
C C24 1.20954(18) 0.30536(19) 0.4914(2) 0.0579(4) Uani d . 1 . .
H H24A 1.3023 0.3094 0.4536 0.069 Uiso calc R 1 . .
H H24B 1.1387 0.3261 0.4247 0.069 Uiso calc R 1 . .
H H24C 1.2052 0.2131 0.5276 0.069 Uiso calc R 1 . .
H H1 0.464(3) 0.185(3) 0.822(2) 0.076(7) Uiso d . 1 . .

loop_
_atom_site_aniso_label
_atom_site_aniso_U_11
_atom_site_aniso_U_22
_atom_site_aniso_U_33
_atom_site_aniso_U_12
_atom_site_aniso_U_13
_atom_site_aniso_U_23
O1 0.0450(6) 0.0501(6) 0.0521(6) -0.0085(5) 0.0258(5) -0.0018(5)
O2 0.0429(6) 0.0436(6) 0.0771(8) -0.0202(5) 0.0011(5) -0.0073(5)
O3 0.0408(6) 0.1428(14) 0.0451(7) -0.0213(7) 0.0094(5) 0.0244(8)
O4 0.0673(9) 0.1390(15) 0.0587(8) -0.0001(9) 0.0038(6) 0.0621(9)
N1 0.0285(5) 0.0284(5) 0.0273(5) -0.0052(4) 0.0036(3) -0.0012(4)
N2 0.0428(6) 0.0427(6) 0.0377(6) -0.0076(5) 0.0058(5) 0.0080(5)
C1 0.0369(6) 0.0261(5) 0.0224(5) 0.0000(4) 0.0039(4) 0.0015(4)
C2 0.0445(7) 0.0319(6) 0.0314(6) 0.0015(5) 0.0110(5) 0.0039(5)
C3 0.0622(9) 0.0442(7) 0.0285(6) 0.0119(7) 0.0167(6) 0.0015(5)
C4 0.0715(10) 0.0383(7) 0.0258(6) 0.0129(7) -0.0007(6) -0.0076(5)
C5 0.0565(8) 0.0299(6) 0.0291(6) 0.0059(6) -0.0090(5) -0.0040(5)
C6 0.0715(10) 0.0347(7) 0.0476(8) 0.0000(7) -0.0208(7) -0.0152(6)
C7 0.0567(9) 0.0362(7) 0.0656(10) -0.0102(6) -0.0183(7) -0.0121(7)
C8 0.0427(7) 0.0298(6) 0.0486(8) -0.0076(5) -0.0098(6) -0.0006(5)
C9 0.0377(6) 0.0259(5) 0.0312(6) -0.0058(5) -0.0049(5) -0.0018(4)
C10 0.0411(6) 0.0249(5) 0.0232(5) 0.0007(5) -0.0048(4) 0.0014(4)
C11 0.0263(5) 0.0278(5) 0.0251(5) -0.0078(4) 0.0066(4) 0.0001(4)
C12 0.0247(5) 0.0315(6) 0.0259(5) -0.0054(4) 0.0051(4) 0.0009(4)
C13 0.0440(7) 0.0334(6) 0.0308(6) -0.0067(5) -0.0003(5) 0.0029(5)
C14 0.0515(8) 0.0416(7) 0.0361(7) -0.0009(6) -0.0021(6) 0.0098(5)
C15 0.0349(6) 0.0617(9) 0.0299(6) -0.0011(6) -0.0027(5) 0.0047(6)
C16 0.0299(6) 0.0542(8) 0.0377(7) -0.0068(6) -0.0041(5) -0.0073(6)
C17 0.0275(5) 0.0367(6) 0.0376(6) -0.0065(5) -0.0002(5) -0.0027(5)
C18 0.0299(5) 0.0230(5) 0.0284(5) -0.0040(4) 0.0024(4) -0.0026(4)
C19 0.0258(5) 0.0303(6) 0.0333(6) -0.0050(4) 0.0025(4) 0.0001(4)
C20 0.0339(6) 0.0282(5) 0.0315(6) -0.0060(5) 0.0043(4) 0.0019(4)
C21 0.0365(6) 0.0346(6) 0.0404(7) -0.0006(5) -0.0043(5) 0.0072(5)
C22 0.0272(6) 0.0418(7) 0.0483(8) 0.0025(5) 0.0015(5) 0.0046(6)
C23 0.0293(6) 0.0343(6) 0.0373(6) -0.0019(5) 0.0079(5) 0.0003(5)
C24 0.0444(8) 0.0529(9) 0.0798(12) -0.0189(7) 0.0171(8) -0.0103(8)

loop_
_atom_type_symbol
_atom_type_description
_atom_type_scat_dispersion_real
_atom_type_scat_dispersion_imag
_atom_type_scat_source
C C 0.0033 0.0016 'International Tables Vol C Tables 4.2.6.8 and 6.1.1.4'
H H 0.0000 0.0000 'International Tables Vol C Tables 4.2.6.8 and 6.1.1.4'
O O 0.0106 0.0060 'International Tables Vol C Tables 4.2.6.8 and 6.1.1.4'
N N 0.0061 0.0033 'International Tables Vol C Tables 4.2.6.8 and 6.1.1.4'

loop_
_geom_angle_atom_site_label_1
_geom_angle_atom_site_label_2
_geom_angle_atom_site_label_3
_geom_angle_site_symmetry_1
_geom_angle_site_symmetry_3
_geom_angle
_geom_angle_publ_flag
C2 O1 H1 . . 107.8(17) ?
C8 O2 C24 . . 117.74(11) ?
C11 N1 C18 . . 120.16(10) ?
O4 N2 O3 . . 121.85(12) ?
O4 N2 C20 . . 119.64(12) ?
O3 N2 C20 . . 118.51(11) ?
C2 C1 C10 . . 120.16(11) ?
C2 C1 C11 . . 119.33(11) ?
C10 C1 C11 . . 120.51(10) ?
O1 C2 C1 . . 116.99(12) ?
O1 C2 C3 . . 122.55(12) ?
C1 C2 C3 . . 120.45(13) ?
C4 C3 C2 . . 120.05(13) ?
C4 C3 H3 . . 120.0 ?
C2 C3 H3 . . 120.0 ?
C3 C4 C5 . . 121.45(12) ?
C3 C4 H4 . . 119.3 ?
C5 C4 H4 . . 119.3 ?
C4 C5 C6 . . 122.65(13) ?
C4 C5 C10 . . 119.09(13) ?
C6 C5 C10 . . 118.26(14) ?
C7 C6 C5 . . 121.75(13) ?
C7 C6 H6 . . 119.1 ?
C5 C6 H6 . . 119.1 ?
C6 C7 C8 . . 119.90(14) ?
C6 C7 H7 . . 120.1 ?
C8 C7 H7 . . 120.1 ?
O2 C8 C9 . . 125.18(13) ?
O2 C8 C7 . . 114.36(13) ?
C9 C8 C7 . . 120.46(14) ?
C8 C9 C10 . . 120.30(12) ?
C8 C9 H9 . . 119.9 ?
C10 C9 H9 . . 119.9 ?
C9 C10 C1 . . 122.02(10) ?
C9 C10 C5 . . 119.27(12) ?
C1 C10 C5 . . 118.71(12) ?
N1 C11 C12 . . 118.34(10) ?
N1 C11 C1 . . 123.99(10) ?
C12 C11 C1 . . 117.66(9) ?
C13 C12 C17 . . 119.39(11) ?
C13 C12 C11 . . 120.16(10) ?
C17 C12 C11 . . 120.44(10) ?
C14 C13 C12 . . 120.17(12) ?
C14 C13 H13 . . 119.9 ?
C12 C13 H13 . . 119.9 ?
C15 C14 C13 . . 119.99(13) ?
C15 C14 H14 . . 120.0 ?
C13 C14 H14 . . 120.0 ?
C14 C15 C16 . . 120.26(12) ?
C14 C15 H15 . . 119.9 ?
C16 C15 H15 . . 119.9 ?
C15 C16 C17 . . 120.13(12) ?
C15 C16 H16 . . 119.9 ?
C17 C16 H16 . . 119.9 ?
C16 C17 C12 . . 120.05(12) ?
C16 C17 H17 . . 120.0 ?
C12 C17 H17 . . 120.0 ?
C19 C18 C23 . . 119.36(11) ?
C19 C18 N1 . . 119.97(10) ?
C23 C18 N1 . . 120.40(10) ?
C20 C19 C18 . . 118.63(11) ?
C20 C19 H19 . . 120.7 ?
C18 C19 H19 . . 120.7 ?
C19 C20 C21 . . 123.33(11) ?
C19 C20 N2 . . 117.89(11) ?
C21 C20 N2 . . 118.78(11) ?
C22 C21 C20 . . 117.21(12) ?
C22 C21 H21 . . 121.4 ?
C20 C21 H21 . . 121.4 ?
C21 C22 C23 . . 121.21(11) ?
C21 C22 H22 . . 119.4 ?
C23 C22 H22 . . 119.4 ?
C22 C23 C18 . . 120.24(11) ?
C22 C23 H23 . . 119.9 ?
C18 C23 H23 . . 119.9 ?
O2 C24 H24A . . 109.5 ?
O2 C24 H24B . . 109.5 ?
H24A C24 H24B . . 109.5 ?
O2 C24 H24C . . 109.5 ?
H24A C24 H24C . . 109.5 ?
H24B C24 H24C . . 109.5 ?

loop_
_geom_bond_atom_site_label_1
_geom_bond_atom_site_label_2
_geom_bond_site_symmetry_2
_geom_bond_distance
_geom_bond_publ_flag
O1 C2 . 1.3630(18) ?
O1 H1 . 0.83(3) ?
O2 C8 . 1.3597(19) ?
O2 C24 . 1.417(2) ?
O3 N2 . 1.2162(17) ?
O4 N2 . 1.2023(17) ?
N1 C11 . 1.2807(15) ?
N1 C18 . 1.4184(14) ?
N2 C20 . 1.4630(16) ?
C1 C2 . 1.3809(17) ?
C1 C10 . 1.4261(18) ?
C1 C11 . 1.5020(15) ?
C2 C3 . 1.418(2) ?
C3 C4 . 1.359(2) ?
C3 H3 . 0.9500 ?
C4 C5 . 1.412(2) ?
C4 H4 . 0.9500 ?
C5 C6 . 1.420(2) ?
C5 C10 . 1.4269(17) ?
C6 C7 . 1.361(3) ?
C6 H6 . 0.9500 ?
C7 C8 . 1.417(2) ?
C7 H7 . 0.9500 ?
C8 C9 . 1.3770(17) ?
C9 C10 . 1.4217(18) ?
C9 H9 . 0.9500 ?
C11 C12 . 1.4876(15) ?
C12 C13 . 1.3963(17) ?
C12 C17 . 1.3965(17) ?
C13 C14 . 1.3923(18) ?
C13 H13 . 0.9500 ?
C14 C15 . 1.383(2) ?
C14 H14 . 0.9500 ?
C15 C16 . 1.387(2) ?
C15 H15 . 0.9500 ?
C16 C17 . 1.3893(18) ?
C16 H16 . 0.9500 ?
C17 H17 . 0.9500 ?
C18 C19 . 1.3938(16) ?
C18 C23 . 1.3963(16) ?
C19 C20 . 1.3825(17) ?
C19 H19 . 0.9500 ?
C20 C21 . 1.3888(18) ?
C21 C22 . 1.3832(19) ?
C21 H21 . 0.9500 ?
C22 C23 . 1.3940(18) ?
C22 H22 . 0.9500 ?
C23 H23 . 0.9500 ?
C24 H24A . 0.9800 ?
C24 H24B . 0.9800 ?
C24 H24C . 0.9800 ?

loop_
_geom_hbond_atom_site_label_D
_geom_hbond_atom_site_label_H
_geom_hbond_atom_site_label_A
_geom_hbond_site_symmetry_A
_geom_hbond_distance_DH
_geom_hbond_distance_HA
_geom_hbond_distance_DA
_geom_hbond_angle_DHA
O1 H1 O3 2_657 0.83(2) 2.05(2) 2.8559(17) 163(18)
C19 H19 O1 1_555 0.95 2.56 3.3241(16) 138

loop_
_geom_torsion_atom_site_label_1
_geom_torsion_atom_site_label_2
_geom_torsion_atom_site_label_3
_geom_torsion_atom_site_label_4
_geom_torsion_site_symmetry_1
_geom_torsion_site_symmetry_2
_geom_torsion_site_symmetry_3
_geom_torsion_site_symmetry_4
_geom_torsion
_geom_torsion_publ_flag
C10 C1 C2 O1 . . . . 178.22(10) ?
C11 C1 C2 O1 . . . . -0.66(17) ?
C10 C1 C2 C3 . . . . -2.39(19) ?
C11 C1 C2 C3 . . . . 178.72(11) ?
O1 C2 C3 C4 . . . . -178.23(13) ?
C1 C2 C3 C4 . . . . 2.4(2) ?
C2 C3 C4 C5 . . . . 0.1(2) ?
C3 C4 C5 C6 . . . . 177.66(13) ?
C3 C4 C5 C10 . . . . -2.5(2) ?
C4 C5 C6 C7 . . . . 178.39(14) ?
C10 C5 C6 C7 . . . . -1.4(2) ?
C5 C6 C7 C8 . . . . -0.8(2) ?
C24 O2 C8 C9 . . . . -2.7(2) ?
C24 O2 C8 C7 . . . . 176.88(14) ?
C6 C7 C8 O2 . . . . -177.06(14) ?
C6 C7 C8 C9 . . . . 2.6(2) ?
O2 C8 C9 C10 . . . . 177.50(12) ?
C7 C8 C9 C10 . . . . -2.1(2) ?
C8 C9 C10 C1 . . . . 179.41(11) ?
C8 C9 C10 C5 . . . . -0.16(18) ?
C2 C1 C10 C9 . . . . -179.62(11) ?
C11 C1 C10 C9 . . . . -0.75(17) ?
C2 C1 C10 C5 . . . . -0.05(17) ?
C11 C1 C10 C5 . . . . 178.82(10) ?
C4 C5 C10 C9 . . . . -177.95(11) ?
C6 C5 C10 C9 . . . . 1.88(18) ?
C4 C5 C10 C1 . . . . 2.47(17) ?
C6 C5 C10 C1 . . . . -177.70(11) ?
C18 N1 C11 C12 . . . . -173.57(9) ?
C18 N1 C11 C1 . . . . 7.81(16) ?
C2 C1 C11 N1 . . . . -99.60(14) ?
C10 C1 C11 N1 . . . . 81.52(14) ?
C2 C1 C11 C12 . . . . 81.77(13) ?
C10 C1 C11 C12 . . . . -97.11(12) ?
N1 C11 C12 C13 . . . . -153.41(11) ?
C1 C11 C12 C13 . . . . 25.30(15) ?
N1 C11 C12 C17 . . . . 26.07(15) ?
C1 C11 C12 C17 . . . . -155.22(11) ?
C17 C12 C13 C14 . . . . -0.60(18) ?
C11 C12 C13 C14 . . . . 178.89(11) ?
C12 C13 C14 C15 . . . . 0.8(2) ?
C13 C14 C15 C16 . . . . -0.9(2) ?
C14 C15 C16 C17 . . . . 0.7(2) ?
C15 C16 C17 C12 . . . . -0.54(19) ?
C13 C12 C17 C16 . . . . 0.47(18) ?
C11 C12 C17 C16 . . . . -179.01(10) ?
C11 N1 C18 C19 . . . . 65.82(14) ?
C11 N1 C18 C23 . . . . -120.21(12) ?
C23 C18 C19 C20 . . . . 0.75(17) ?
N1 C18 C19 C20 . . . . 174.77(10) ?
C18 C19 C20 C21 . . . . 0.78(19) ?
C18 C19 C20 N2 . . . . -178.51(10) ?
O4 N2 C20 C19 . . . . -172.65(16) ?
O3 N2 C20 C19 . . . . 6.9(2) ?
O4 N2 C20 C21 . . . . 8.0(2) ?
O3 N2 C20 C21 . . . . -172.45(15) ?
C19 C20 C21 C22 . . . . -1.5(2) ?
N2 C20 C21 C22 . . . . 177.76(12) ?
C20 C21 C22 C23 . . . . 0.8(2) ?
C21 C22 C23 C18 . . . . 0.7(2) ?
C19 C18 C23 C22 . . . . -1.47(18) ?
N1 C18 C23 C22 . . . . -175.47(11) ?
